data_7213326
loop_
_publ_author_name
'Maison, Wolfgang'
'L\"utzen, Arne'
'Kosten, Marc'
'Schlemminger, Imre'
'Westerhoff, Ole'
'Saak, Wolfgang'
'Martens, J\"urgen'

_publ_section_title
;
 Multicomponent synthesis of tripeptides containing pipecolic acid
 derivatives: selective induction of cis- and trans-imide bonds into
 peptide backbones
;
_journal_issue 12
_journal_name_full 'Journal of the Chemical Society, Perkin Transactions 1'
_journal_page_first 1867
_journal_paper_doi 10.1039/b002258f
_journal_year 2000
_chemical_formula_sum 'C15 H19 N O3'
_chemical_formula_weight 261.31
_chemical_name_systematic
; 
 ? 
;
_space_group_IT_number 4
_symmetry_cell_setting monoclinic
_symmetry_space_group_name_Hall 'P 2yb'
_symmetry_space_group_name_H-M 'P 1 21 1'
_atom_sites_solution_hydrogens geom
_atom_sites_solution_primary direct
_atom_sites_solution_secondary difmap
_audit_creation_method SHELXL-97
_cell_angle_alpha 90.00
_cell_angle_beta 93.036(12)
_cell_angle_gamma 90.00
_cell_formula_units_Z 2
_cell_length_a 7.1046(7)
_cell_length_b 7.2949(5)
_cell_length_c 13.3142(14)
_cell_measurement_temperature 213(2)
_cell_volume 689.07(11)
_computing_cell_refinement 'IPDS (Stoe, 1997)'
_computing_data_collection 'IPDS (Stoe, 1997)'
_computing_data_reduction 'XRED (Stoe, 1997)'
_computing_molecular_graphics 'XSTEP (Stoe, 1997)'
_computing_publication_material 'SHELX-97 (Sheldrick, 1997)'
_computing_structure_refinement 'SHELXL-97 (Sheldrick, 1997)'
_computing_structure_solution 'SHELXS-97 (Sheldrick, 1990)'
_diffrn_ambient_temperature 213(2)
_diffrn_measured_fraction_theta_full 0.967
_diffrn_measured_fraction_theta_max 0.967
_diffrn_measurement_device_type 'Stoe IPDS'
_diffrn_measurement_method 'imaging plate'
_diffrn_radiation_monochromator graphite
_diffrn_radiation_source 'fine-focus sealed tube'
_diffrn_radiation_type MoK\a
_diffrn_radiation_wavelength 0.71073
_diffrn_reflns_av_R_equivalents 0.0379
_diffrn_reflns_av_sigmaI/netI 0.0374
_diffrn_reflns_limit_h_max 8
_diffrn_reflns_limit_h_min -8
_diffrn_reflns_limit_k_max 8
_diffrn_reflns_limit_k_min -8
_diffrn_reflns_limit_l_max 16
_diffrn_reflns_limit_l_min -16
_diffrn_reflns_number 5346
_diffrn_reflns_theta_full 25.97
_diffrn_reflns_theta_max 25.97
_diffrn_reflns_theta_min 2.87
_exptl_absorpt_coefficient_mu 0.087
_exptl_absorpt_correction_T_max 0.9567
_exptl_absorpt_correction_T_min 0.9254
_exptl_absorpt_correction_type none
_exptl_crystal_colour colourless
_exptl_crystal_density_diffrn 1.259
_exptl_crystal_density_method 'not measured'
_exptl_crystal_description quader
_exptl_crystal_F_000 280
_exptl_crystal_size_max 0.90
_exptl_crystal_size_mid 0.62
_exptl_crystal_size_min 0.51
_refine_diff_density_max 0.181
_refine_diff_density_min -0.154
_refine_diff_density_rms 0.033
_refine_ls_abs_structure_details 'Flack H D (1983), Acta Cryst. A39, 876-881'
_refine_ls_abs_structure_Flack -0.3(10)
_refine_ls_extinction_method none
_refine_ls_goodness_of_fit_ref 1.040
_refine_ls_hydrogen_treatment mixed
_refine_ls_matrix_type full
_refine_ls_number_parameters 242
_refine_ls_number_reflns 2511
_refine_ls_number_restraints 1
_refine_ls_restrained_S_all 1.039
_refine_ls_R_factor_all 0.0348
_refine_ls_R_factor_gt 0.0319
_refine_ls_shift/su_max 0.000
_refine_ls_shift/su_mean 0.000
_refine_ls_structure_factor_coef Fsqd
_refine_ls_weighting_details 'calc w=1/[\s^2^(Fo^2^)+(0.0574P)^2^+0.0315P] where P=(Fo^2^+2Fc^2^)/3'
_refine_ls_weighting_scheme calc
_refine_ls_wR_factor_gt 0.0837
_refine_ls_wR_factor_ref 0.0855
_reflns_number_gt 2330
_reflns_number_total 2511
_reflns_threshold_expression >2sigma(I)
_cod_data_source_file b002258fsup1.cif
_cod_data_source_block wm1951
_cod_original_sg_symbol_H-M P21
_cod_database_code 7213326

loop_
_symmetry_equiv_pos_as_xyz
'x, y, z'
'-x, y+1/2, -z'

loop_
_atom_site_label
_atom_site_type_symbol
_atom_site_fract_x
_atom_site_fract_y
_atom_site_fract_z
_atom_site_U_iso_or_equiv
_atom_site_adp_type
_atom_site_occupancy
_atom_site_symmetry_multiplicity
_atom_site_calc_flag
O1 O 1.63808(15) 0.33249(19) 0.73344(10) 0.0454(3) Uani 1 1 d
H1O H 1.750(3) 0.300(4) 0.7191(15) 0.049(6) Uiso 1 1 d
O2 O 1.69149(16) 0.5639(2) 0.63101(11) 0.0531(4) Uani 1 1 d
O3 O 0.99789(12) 0.23962(15) 0.72461(8) 0.0331(3) Uani 1 1 d
N1 N 1.25950(14) 0.39860(17) 0.69000(8) 0.0220(3) Uani 1 1 d
C1 C 1.39233(17) 0.5495(2) 0.71357(10) 0.0225(3) Uani 1 1 d
H1 H 1.398(2) 0.563(3) 0.7887(13) 0.029(4) Uiso 1 1 d
C2 C 1.31697(18) 0.7283(2) 0.66310(11) 0.0279(3) Uani 1 1 d
C3 C 1.2789(2) 0.6963(3) 0.54930(11) 0.0332(4) Uani 1 1 d
H3A H 1.231(3) 0.817(4) 0.5211(17) 0.057(6) Uiso 1 1 d
H3B H 1.396(3) 0.676(3) 0.5178(13) 0.033(4) Uiso 1 1 d
C4 C 1.1534(2) 0.5304(3) 0.52662(11) 0.0340(4) Uani 1 1 d
H4A H 1.021(3) 0.548(3) 0.5482(14) 0.037(5) Uiso 1 1 d
H4B H 1.153(3) 0.504(3) 0.4521(15) 0.038(5) Uiso 1 1 d
C5 C 1.23046(19) 0.3611(2) 0.58148(10) 0.0286(3) Uani 1 1 d
H5A H 1.147(2) 0.259(3) 0.5761(13) 0.033(4) Uiso 1 1 d
H5B H 1.354(2) 0.336(3) 0.5559(13) 0.030(4) Uiso 1 1 d
C6 C 1.59093(18) 0.4871(2) 0.68644(11) 0.0275(3) Uani 1 1 d
C7 C 1.4555(3) 0.8877(3) 0.68110(16) 0.0428(4) Uani 1 1 d
H7A H 1.566(4) 0.870(4) 0.6496(19) 0.064 Uiso 1 1 d
H7B H 1.478(3) 0.912(4) 0.748(2) 0.064 Uiso 1 1 d
H7C H 1.394(4) 0.995(4) 0.655(2) 0.064 Uiso 1 1 d
C8 C 1.1339(2) 0.7803(2) 0.71273(13) 0.0371(4) Uani 1 1 d
H8A H 1.031(3) 0.686(4) 0.7019(17) 0.056 Uiso 1 1 d
H8B H 1.091(3) 0.900(4) 0.6856(17) 0.056 Uiso 1 1 d
H8C H 1.154(3) 0.793(4) 0.7852(17) 0.056 Uiso 1 1 d
C9 C 1.13684(16) 0.3321(2) 0.75417(10) 0.0235(3) Uani 1 1 d
C10 C 1.17170(19) 0.3660(2) 0.86476(11) 0.0292(3) Uani 1 1 d
C11 C 1.0271(3) 0.4412(2) 0.91827(13) 0.0393(4) Uani 1 1 d
H11 H 0.907(3) 0.476(3) 0.8815(14) 0.035(5) Uiso 1 1 d
C12 C 1.0503(3) 0.4647(3) 1.02165(14) 0.0519(5) Uani 1 1 d
H12 H 0.944(3) 0.513(4) 1.0636(17) 0.054(6) Uiso 1 1 d
C13 C 1.2149(3) 0.4105(4) 1.07193(15) 0.0605(6) Uani 1 1 d
H13 H 1.235(4) 0.418(5) 1.143(2) 0.080(8) Uiso 1 1 d
C14 C 1.3585(3) 0.3318(4) 1.02009(14) 0.0585(6) Uani 1 1 d
H14 H 1.475(3) 0.272(4) 1.0560(18) 0.062(7) Uiso 1 1 d
C15 C 1.3377(2) 0.3102(3) 0.91591(13) 0.0410(4) Uani 1 1 d
H15 H 1.435(3) 0.259(3) 0.8782(15) 0.051(6) Uiso 1 1 d

loop_
_atom_site_aniso_label
_atom_site_aniso_U_11
_atom_site_aniso_U_22
_atom_site_aniso_U_33
_atom_site_aniso_U_23
_atom_site_aniso_U_13
_atom_site_aniso_U_12
O1 0.0217(5) 0.0453(8) 0.0702(8) 0.0188(6) 0.0113(5) 0.0094(5)
O2 0.0325(6) 0.0594(9) 0.0691(9) 0.0212(7) 0.0184(5) 0.0033(6)
O3 0.0188(4) 0.0278(6) 0.0529(7) -0.0015(5) 0.0043(4) -0.0028(4)
N1 0.0186(5) 0.0225(6) 0.0249(5) -0.0014(4) -0.0003(4) -0.0013(4)
C1 0.0200(6) 0.0226(7) 0.0247(6) 0.0000(5) -0.0009(5) -0.0022(5)
C2 0.0280(7) 0.0245(8) 0.0312(7) 0.0043(6) -0.0001(5) -0.0016(6)
C3 0.0324(8) 0.0371(10) 0.0302(7) 0.0108(6) 0.0020(6) 0.0004(6)
C4 0.0283(7) 0.0477(11) 0.0254(7) 0.0001(6) -0.0044(5) -0.0015(6)
C5 0.0251(6) 0.0335(9) 0.0270(7) -0.0078(6) 0.0002(5) -0.0012(6)
C6 0.0192(6) 0.0299(8) 0.0333(7) -0.0003(6) -0.0006(5) -0.0029(5)
C7 0.0483(9) 0.0287(10) 0.0510(11) 0.0047(7) -0.0020(8) -0.0089(8)
C8 0.0391(8) 0.0303(11) 0.0419(9) -0.0002(7) 0.0028(6) 0.0105(7)
C9 0.0185(6) 0.0174(7) 0.0347(7) 0.0013(5) 0.0026(5) 0.0048(5)
C10 0.0310(7) 0.0256(9) 0.0317(7) 0.0052(6) 0.0069(5) -0.0007(6)
C11 0.0434(9) 0.0348(10) 0.0406(9) 0.0019(7) 0.0123(7) 0.0082(7)
C12 0.0706(13) 0.0450(12) 0.0422(10) -0.0030(8) 0.0219(9) 0.0045(10)
C13 0.0786(14) 0.0726(16) 0.0310(9) 0.0019(9) 0.0084(9) -0.0091(12)
C14 0.0550(10) 0.0828(17) 0.0371(9) 0.0151(10) -0.0042(8) -0.0010(11)
C15 0.0354(8) 0.0531(11) 0.0347(8) 0.0111(7) 0.0046(6) 0.0045(7)

loop_
_atom_type_symbol
_atom_type_description
_atom_type_scat_dispersion_real
_atom_type_scat_dispersion_imag
_atom_type_scat_source
C C 0.0033 0.0016 'International Tables Vol C Tables 4.2.6.8 and 6.1.1.4'
H H 0.0000 0.0000 'International Tables Vol C Tables 4.2.6.8 and 6.1.1.4'
N N 0.0061 0.0033 'International Tables Vol C Tables 4.2.6.8 and 6.1.1.4'
O O 0.0106 0.0060 'International Tables Vol C Tables 4.2.6.8 and 6.1.1.4'

loop_
_geom_angle_atom_site_label_1
_geom_angle_atom_site_label_2
_geom_angle_atom_site_label_3
_geom_angle
C6 O1 H1O 110.3(16)
C9 N1 C1 124.36(11)
C9 N1 C5 119.65(11)
C1 N1 C5 113.73(11)
N1 C1 C6 108.27(12)
N1 C1 C2 109.51(10)
C6 C1 C2 116.46(11)
N1 C1 H1 106.1(11)
C6 C1 H1 105.9(10)
C2 C1 H1 110.1(11)
C7 C2 C8 107.24(14)
C7 C2 C3 110.26(13)
C8 C2 C3 110.55(12)
C7 C2 C1 111.48(12)
C8 C2 C1 107.57(11)
C3 C2 C1 109.68(13)
C4 C3 C2 112.67(12)
C4 C3 H3A 115.9(14)
C2 C3 H3A 105.7(13)
C4 C3 H3B 107.7(13)
C2 C3 H3B 109.9(10)
H3A C3 H3B 104.6(18)
C5 C4 C3 110.96(11)
C5 C4 H4A 106.4(13)
C3 C4 H4A 113.0(13)
C5 C4 H4B 107.6(12)
C3 C4 H4B 108.4(12)
H4A C4 H4B 110.3(14)
N1 C5 C4 110.35(12)
N1 C5 H5A 105.8(10)
C4 C5 H5A 112.9(11)
N1 C5 H5B 107.1(10)
C4 C5 H5B 107.1(12)
H5A C5 H5B 113.4(16)
O2 C6 O1 123.17(14)
O2 C6 C1 126.24(15)
O1 C6 C1 110.60(12)
C2 C7 H7A 112.2(18)
C2 C7 H7B 112.1(17)
H7A C7 H7B 111(2)
C2 C7 H7C 106.7(16)
H7A C7 H7C 109(2)
H7B C7 H7C 105(2)
C2 C8 H8A 113.1(14)
C2 C8 H8B 108.3(13)
H8A C8 H8B 110.1(19)
C2 C8 H8C 111.3(13)
H8A C8 H8C 106(2)
H8B C8 H8C 108(2)
O3 C9 N1 121.75(12)
O3 C9 C10 119.17(12)
N1 C9 C10 119.06(12)
C15 C10 C11 119.59(14)
C15 C10 C9 121.58(13)
C11 C10 C9 118.60(13)
C12 C11 C10 120.22(16)
C12 C11 H11 120.7(11)
C10 C11 H11 119.0(11)
C13 C12 C11 120.06(18)
C13 C12 H12 117.8(13)
C11 C12 H12 122.0(13)
C12 C13 C14 120.41(18)
C12 C13 H13 123.3(18)
C14 C13 H13 116.2(18)
C13 C14 C15 119.98(19)
C13 C14 H14 122.5(14)
C15 C14 H14 117.1(14)
C10 C15 C14 119.72(17)
C10 C15 H15 118.4(12)
C14 C15 H15 121.9(12)

loop_
_geom_bond_atom_site_label_1
_geom_bond_atom_site_label_2
_geom_bond_distance
O1 C6 1.324(2)
O1 H1O 0.86(2)
O2 C6 1.193(2)
O3 C9 1.2423(17)
N1 C9 1.3430(18)
N1 C1 1.4728(17)
N1 C5 1.4743(17)
C1 C6 1.5434(18)
C1 C2 1.550(2)
C1 H1 1.004(18)
C2 C7 1.534(2)
C2 C8 1.537(2)
C2 C3 1.543(2)
C3 C4 1.523(2)
C3 H3A 1.01(3)
C3 H3B 0.96(2)
C4 C5 1.522(2)
C4 H4A 1.01(2)
C4 H4B 1.01(2)
C5 H5A 0.95(2)
C5 H5B 0.978(17)
C7 H7A 0.92(3)
C7 H7B 0.91(3)
C7 H7C 0.96(3)
C8 H8A 1.01(3)
C8 H8B 0.98(3)
C8 H8C 0.97(2)
C9 C10 1.501(2)
C10 C15 1.391(2)
C10 C11 1.393(2)
C11 C12 1.388(3)
C11 H11 0.99(2)
C12 C13 1.374(3)
C12 H12 1.02(2)
C13 C14 1.386(3)
C13 H13 0.96(3)
C14 C15 1.396(3)
C14 H14 1.03(2)
C15 H15 0.95(2)

loop_
_geom_torsion_atom_site_label_1
_geom_torsion_atom_site_label_2
_geom_torsion_atom_site_label_3
_geom_torsion_atom_site_label_4
_geom_torsion
C9 N1 C1 C6 129.41(13)
C5 N1 C1 C6 -67.84(14)
C9 N1 C1 C2 -102.66(14)
C5 N1 C1 C2 60.09(14)
N1 C1 C2 C7 -177.16(12)
C6 C1 C2 C7 -53.94(17)
N1 C1 C2 C8 65.53(14)
C6 C1 C2 C8 -171.25(12)
N1 C1 C2 C3 -54.75(13)
C6 C1 C2 C3 68.46(14)
C7 C2 C3 C4 175.76(14)
C8 C2 C3 C4 -65.83(18)
C1 C2 C3 C4 52.63(15)
C2 C3 C4 C5 -52.38(17)
C9 N1 C5 C4 104.02(15)
C1 N1 C5 C4 -59.62(14)
C3 C4 C5 N1 53.89(16)
N1 C1 C6 O2 124.28(17)
C2 C1 C6 O2 0.4(2)
N1 C1 C6 O1 -55.54(15)
C2 C1 C6 O1 -179.40(12)
C1 N1 C9 O3 161.52(12)
C5 N1 C9 O3 -0.3(2)
C1 N1 C9 C10 -20.2(2)
C5 N1 C9 C10 177.97(12)
O3 C9 C10 C15 120.70(17)
N1 C9 C10 C15 -57.6(2)
O3 C9 C10 C11 -53.8(2)
N1 C9 C10 C11 127.90(16)
C15 C10 C11 C12 1.7(3)
C9 C10 C11 C12 176.28(17)
C10 C11 C12 C13 -1.3(3)
C11 C12 C13 C14 -0.1(4)
C12 C13 C14 C15 1.1(4)
C11 C10 C15 C14 -0.7(3)
C9 C10 C15 C14 -175.11(19)
C13 C14 C15 C10 -0.7(3)
